data_1502101
loop_
_publ_author_name
'Hehn, J\"org P'
'Herdtweck, Eberhardt'
'Bach, Thorsten'

_publ_section_title
;
 A photocycloaddition/fragmentation approach toward the
 3,12-dioxatricyclo[8.2.1.0(6,13)]tridecane skeleton of terpenoid natural
 products.
;
_journal_issue 7
_journal_name_full 'Organic letters'
_journal_page_first 1892
_journal_page_last 1895
_journal_paper_doi 10.1021/ol2004462
_journal_volume 13
_journal_year 2011
_chemical_formula_moiety 'C15 H20 O5'
_chemical_formula_sum 'C15 H20 O5'
_chemical_formula_weight 280.31
_chemical_name_systematic ?
_space_group_IT_number 2
_symmetry_cell_setting triclinic
_symmetry_Int_Tables_number 2
_symmetry_space_group_name_Hall '-P 1'
_symmetry_space_group_name_H-M 'P -1'
_atom_sites_solution_hydrogens difmap
_atom_sites_solution_primary direct
_atom_sites_solution_secondary difmap
_cell_angle_alpha 88.568(2)
_cell_angle_beta 78.057(2)
_cell_angle_gamma 70.267(2)
_cell_formula_units_Z 2
_cell_length_a 6.5340(3)
_cell_length_b 8.6083(4)
_cell_length_c 13.4229(6)
_cell_measurement_reflns_used 9817
_cell_measurement_temperature 173(1)
_cell_measurement_theta_max 25.37
_cell_measurement_theta_min 1.55
_cell_volume 694.45(6)
_computing_cell_refinement 'SAINT (Bruker, 2008b)'
_computing_data_collection 'APEX II Control Software (Bruker, 2008a)'
_computing_data_reduction 'SAINT (Bruker, 2008b)'
_computing_molecular_graphics 'PLATON (Spek, 2009)'
_computing_publication_material 'PLATON (Spek, 2009)'
_computing_structure_refinement 'SHELXL97 (Sheldrick, 1998)'
_computing_structure_solution 'SIR92 (Altomare, 1994)'
_diffrn_ambient_temperature 173(1)
_diffrn_detector ' CCD plate '
_diffrn_detector_area_resol_mean 16
_diffrn_measured_fraction_theta_full 0.964
_diffrn_measured_fraction_theta_max 0.964
_diffrn_measurement_device ' \k-geometry diffractometer '
_diffrn_measurement_device_type ' Bruker APEX-II CCD '
_diffrn_measurement_method ' phi- and omega-rotation '
_diffrn_radiation_monochromator graphite
_diffrn_radiation_source 'rotating anode FR591'
_diffrn_radiation_type 'Mo K\a'
_diffrn_radiation_wavelength 0.71073
_diffrn_reflns_av_R_equivalents 0.0306
_diffrn_reflns_av_sigmaI/netI 0.0112
_diffrn_reflns_limit_h_max 7
_diffrn_reflns_limit_h_min -7
_diffrn_reflns_limit_k_max 10
_diffrn_reflns_limit_k_min -10
_diffrn_reflns_limit_l_max 16
_diffrn_reflns_limit_l_min -16
_diffrn_reflns_number 35787
_diffrn_reflns_theta_full 25.37
_diffrn_reflns_theta_max 25.37
_diffrn_reflns_theta_min 1.55
_diffrn_standards_decay_% 0
_exptl_absorpt_coefficient_mu 0.100
_exptl_absorpt_correction_T_max 0.7452
_exptl_absorpt_correction_T_min 0.6747
_exptl_absorpt_correction_type multi-scan
_exptl_absorpt_process_details 'SADABS, Bruker, 2008b'
_exptl_crystal_colour colorless
_exptl_crystal_density_diffrn 1.340
_exptl_crystal_density_method none
_exptl_crystal_description fragment
_exptl_crystal_F_000 300
_exptl_crystal_size_max 0.56
_exptl_crystal_size_mid 0.51
_exptl_crystal_size_min 0.36
_refine_diff_density_max 0.299
_refine_diff_density_min -0.234
_refine_diff_density_rms 0.034
_refine_ls_extinction_method none
_refine_ls_goodness_of_fit_ref 1.050
_refine_ls_hydrogen_treatment refall
_refine_ls_matrix_type full
_refine_ls_number_parameters 261
_refine_ls_number_reflns 2457
_refine_ls_number_restraints 0
_refine_ls_restrained_S_all 1.050
_refine_ls_R_factor_all 0.0368
_refine_ls_R_factor_gt 0.0358
_refine_ls_shift/su_max 0.000
_refine_ls_shift/su_mean 0.000
_refine_ls_structure_factor_coef Fsqd
_refine_ls_weighting_details 'w=1/[\s^2^(Fo^2^)+(0.0353P)^2^+0.3464P] where P=(Fo^2^+2Fc^2^)/3'
_refine_ls_weighting_scheme sigma
_refine_ls_wR_factor_gt 0.0863
_refine_ls_wR_factor_ref 0.0872
_reflns_number_gt 2373
_reflns_number_total 2457
_reflns_threshold_expression I>2\s(I)
_cod_data_source_file ol2004462_si_002.cif
_cod_data_source_block compound_6
_cod_database_code 1502101

loop_
_symmetry_equiv_pos_site_id
_symmetry_equiv_pos_as_xyz
1 x,y,z
2 -x,-y,-z

loop_
_atom_site_aniso_label
_atom_site_aniso_U_11
_atom_site_aniso_U_22
_atom_site_aniso_U_33
_atom_site_aniso_U_23
_atom_site_aniso_U_13
_atom_site_aniso_U_12
O4 0.0324(5) 0.0193(4) 0.0326(5) 0.0003(4) -0.0030(4) -0.0108(4)
O12 0.0302(5) 0.0210(4) 0.0297(5) -0.0028(4) -0.0017(4) -0.0133(4)
O15 0.0277(5) 0.0407(6) 0.0236(5) -0.0029(4) -0.0086(4) -0.0030(4)
O17 0.0427(7) 0.0891(10) 0.0225(6) -0.0060(6) -0.0048(5) 0.0098(7)
O20 0.0417(6) 0.0296(5) 0.0480(6) 0.0133(5) -0.0017(5) -0.0154(5)
C1 0.0247(7) 0.0223(6) 0.0278(7) 0.0015(5) -0.0081(5) -0.0088(5)
C2 0.0243(6) 0.0199(6) 0.0198(6) 0.0019(5) -0.0054(5) -0.0096(5)
C3 0.0284(7) 0.0193(6) 0.0229(6) 0.0017(5) -0.0040(5) -0.0100(5)
C5 0.0249(6) 0.0240(6) 0.0313(7) 0.0065(5) -0.0064(5) -0.0078(5)
C6 0.0235(6) 0.0251(6) 0.0220(6) 0.0037(5) -0.0038(5) -0.0079(5)
C7 0.0218(6) 0.0263(7) 0.0272(7) 0.0029(5) -0.0028(5) -0.0065(5)
C8 0.0309(7) 0.0295(7) 0.0292(7) -0.0072(6) -0.0036(6) -0.0073(6)
C9 0.0335(8) 0.0246(7) 0.0479(9) -0.0058(6) -0.0032(7) -0.0037(6)
C10 0.0355(8) 0.0251(7) 0.0475(9) 0.0087(6) -0.0089(7) -0.0031(6)
C11 0.0312(8) 0.0320(7) 0.0339(8) 0.0059(6) -0.0127(6) -0.0069(6)
C13 0.0334(8) 0.0272(7) 0.0376(8) -0.0103(6) -0.0050(6) -0.0111(6)
C14 0.0290(7) 0.0347(7) 0.0215(7) 0.0027(5) -0.0032(5) -0.0064(6)
C16 0.0346(9) 0.0642(12) 0.0275(8) 0.0006(8) -0.0136(7) -0.0077(8)
C18 0.0408(9) 0.0320(8) 0.0245(7) -0.0031(6) -0.0068(6) -0.0124(7)
C19 0.0269(7) 0.0277(7) 0.0290(7) 0.0005(6) -0.0018(6) -0.0076(6)

loop_
_atom_site_label
_atom_site_type_symbol
_atom_site_thermal_displace_type
_atom_site_fract_x
_atom_site_fract_y
_atom_site_fract_z
_atom_site_occupancy
_atom_site_U_iso_or_equiv
O4 O Uani 0.04544(16) 0.40858(11) 0.32816(7) 1.000 0.0282(3)
O12 O Uani 0.06036(15) -0.00985(11) 0.30840(7) 1.000 0.0264(3)
O15 O Uani -0.13177(16) 0.29929(12) 0.12911(7) 1.000 0.0323(3)
O17 O Uani 0.1804(2) 0.14322(18) 0.02466(8) 1.000 0.0600(5)
O20 O Uani 0.23676(18) 0.46517(12) 0.18255(9) 1.000 0.0403(3)
C1 C Uani 0.3890(2) 0.07268(16) 0.30498(10) 1.000 0.0243(4)
C2 C Uani 0.1345(2) 0.12486(15) 0.30611(9) 1.000 0.0207(3)
C3 C Uani -0.0195(2) 0.27145(15) 0.37791(9) 1.000 0.0233(4)
C5 C Uani 0.1674(2) 0.36825(16) 0.23177(10) 1.000 0.0269(4)
C6 C Uani 0.1927(2) 0.19315(16) 0.19786(10) 1.000 0.0238(3)
C7 C Uani 0.4234(2) 0.05608(16) 0.18797(10) 1.000 0.0259(4)
C8 C Uani 0.3998(2) -0.11203(17) 0.16531(11) 1.000 0.0309(4)
C9 C Uani 0.5785(3) -0.25100(18) 0.20506(13) 1.000 0.0376(5)
C10 C Uani 0.5337(3) -0.24249(18) 0.32101(13) 1.000 0.0380(5)
C11 C Uani 0.5112(3) -0.07255(18) 0.36240(12) 1.000 0.0326(4)
C13 C Uani 0.1628(3) -0.11174(18) 0.21378(12) 1.000 0.0327(4)
C14 C Uani 0.0821(2) 0.20601(17) 0.10763(10) 1.000 0.0299(4)
C16 C Uani -0.2398(3) 0.3282(3) 0.04240(13) 1.000 0.0434(6)
C18 C Uani 0.0284(3) 0.26352(19) 0.48423(11) 1.000 0.0324(5)
C19 C Uani -0.2643(2) 0.30635(18) 0.38090(11) 1.000 0.0289(4)
H11 H Uiso 0.416(2) 0.1731(19) 0.3237(11) 1.000 0.025(4)
H71 H Uiso 0.554(3) 0.0696(18) 0.1441(12) 1.000 0.028(4)
H81 H Uiso 0.423(3) -0.129(2) 0.0909(13) 1.000 0.037(4)
H91 H Uiso 0.729(3) -0.241(2) 0.1759(13) 1.000 0.040(4)
H92 H Uiso 0.574(3) -0.358(2) 0.1825(14) 1.000 0.046(5)
H101 H Uiso 0.391(3) -0.265(2) 0.3477(13) 1.000 0.042(5)
H102 H Uiso 0.658(3) -0.328(2) 0.3454(14) 1.000 0.050(5)
H111 H Uiso 0.438(3) -0.057(2) 0.4372(14) 1.000 0.039(4)
H112 H Uiso 0.662(3) -0.069(2) 0.3559(13) 1.000 0.041(5)
H131 H Uiso 0.061(3) -0.0690(19) 0.1665(12) 1.000 0.030(4)
H132 H Uiso 0.165(3) -0.221(2) 0.2307(12) 1.000 0.034(4)
H161 H Uiso -0.396(4) 0.385(2) 0.0695(15) 1.000 0.055(5)
H162 H Uiso -0.177(3) 0.388(2) -0.0037(16) 1.000 0.052(5)
H163 H Uiso -0.220(4) 0.219(3) 0.0100(17) 1.000 0.066(6)
H181 H Uiso -0.068(3) 0.362(2) 0.5256(14) 1.000 0.043(5)
H182 H Uiso 0.184(3) 0.253(2) 0.4818(13) 1.000 0.040(4)
H183 H Uiso -0.001(3) 0.168(2) 0.5174(13) 1.000 0.041(5)
H191 H Uiso -0.308(3) 0.216(2) 0.4131(13) 1.000 0.040(4)
H192 H Uiso -0.355(3) 0.411(2) 0.4194(13) 1.000 0.041(4)
H193 H Uiso -0.296(3) 0.314(2) 0.3111(13) 1.000 0.035(4)

loop_
_atom_type_symbol
_atom_type_description
_atom_type_scat_dispersion_real
_atom_type_scat_dispersion_imag
_atom_type_scat_source
O O 0.0106 0.0060 'International Tables Vol C Tables 4.2.6.8 and 6.1.1.4'
H H 0.0000 0.0000 'International Tables Vol C Tables 4.2.6.8 and 6.1.1.4'
C C 0.0033 0.0016 'International Tables Vol C Tables 4.2.6.8 and 6.1.1.4'

loop_
_geom_angle_atom_site_label_1
_geom_angle_atom_site_label_2
_geom_angle_atom_site_label_3
_geom_angle
_geom_angle_publ_flag
C3 O4 C5 113.56(9) yes
C2 O12 C13 110.13(11) yes
C14 O15 C16 114.88(12) yes
C2 C1 C7 85.82(10) no
C2 C1 C11 123.23(12) no
C7 C1 C11 119.61(11) no
O12 C2 C1 112.88(10) yes
O12 C2 C3 114.60(11) yes
O12 C2 C6 116.01(10) yes
C1 C2 C3 116.56(11) no
C1 C2 C6 85.87(10) no
C3 C2 C6 107.71(10) no
O4 C3 C2 100.93(9) yes
O4 C3 C18 107.05(11) yes
O4 C3 C19 108.79(10) yes
C2 C3 C18 113.89(11) no
C2 C3 C19 113.52(11) no
C18 C3 C19 111.78(12) no
O4 C5 O20 121.31(12) yes
O4 C5 C6 111.26(11) yes
O20 C5 C6 127.40(12) yes
C2 C6 C5 98.59(10) no
C2 C6 C7 85.24(9) no
C2 C6 C14 129.52(12) no
C5 C6 C7 118.35(12) no
C5 C6 C14 107.80(11) no
C7 C6 C14 116.15(11) no
C1 C7 C6 87.50(10) no
C1 C7 C8 105.55(11) no
C6 C7 C8 108.52(11) no
C7 C8 C9 109.11(12) no
C7 C8 C13 110.65(11) no
C9 C8 C13 111.44(13) no
C8 C9 C10 111.21(13) no
C9 C10 C11 111.28(13) no
C1 C11 C10 114.95(14) no
O12 C13 C8 114.04(14) yes
O15 C14 O17 123.82(13) yes
O15 C14 C6 112.90(11) yes
O17 C14 C6 123.23(14) yes
C2 C1 H11 106.6(9) no
C7 C1 H11 109.3(8) no
C11 C1 H11 109.8(9) no
C1 C7 H71 120.5(10) no
C6 C7 H71 120.1(9) no
C8 C7 H71 111.8(9) no
C7 C8 H81 108.5(10) no
C9 C8 H81 109.1(10) no
C13 C8 H81 107.9(12) no
C8 C9 H91 108.8(10) no
C8 C9 H92 108.2(11) no
C10 C9 H91 110.2(10) no
C10 C9 H92 108.1(11) no
H91 C9 H92 110.3(15) no
C9 C10 H101 108.4(10) no
C9 C10 H102 110.1(11) no
C11 C10 H101 109.2(9) no
C11 C10 H102 108.8(11) no
H101 C10 H102 109.1(15) no
C1 C11 H111 109.9(10) no
C1 C11 H112 106.3(10) no
C10 C11 H111 110.3(10) no
C10 C11 H112 107.5(10) no
H111 C11 H112 107.7(16) no
O12 C13 H131 106.4(9) no
O12 C13 H132 105.8(10) no
C8 C13 H131 110.8(11) no
C8 C13 H132 110.9(12) no
H131 C13 H132 108.6(15) no
O15 C16 H161 106.4(12) no
O15 C16 H162 109.4(13) no
O15 C16 H163 108.9(14) no
H161 C16 H162 112.9(16) no
H161 C16 H163 109(2) no
H162 C16 H163 110.0(18) no
C3 C18 H181 110.7(11) no
C3 C18 H182 111.2(10) no
C3 C18 H183 109.2(11) no
H181 C18 H182 108.7(16) no
H181 C18 H183 107.8(15) no
H182 C18 H183 109.2(15) no
C3 C19 H191 109.2(12) no
C3 C19 H192 110.5(12) no
C3 C19 H193 111.7(12) no
H191 C19 H192 109.7(15) no
H191 C19 H193 107.5(15) no
H192 C19 H193 108.2(14) no

loop_
_geom_bond_atom_site_label_1
_geom_bond_atom_site_label_2
_geom_bond_distance
_geom_bond_publ_flag
O4 C3 1.4836(16) yes
O4 C5 1.3559(16) yes
O12 C2 1.3971(16) yes
O12 C13 1.4621(18) yes
O15 C14 1.3296(18) yes
O15 C16 1.457(2) yes
O17 C14 1.2019(17) yes
O20 C5 1.2008(17) yes
C1 C2 1.566(2) no
C1 C7 1.5431(19) no
C1 C11 1.526(2) no
C2 C3 1.5283(17) no
C2 C6 1.5751(18) no
C3 C18 1.518(2) no
C3 C19 1.517(2) no
C5 C6 1.5302(19) no
C6 C7 1.5512(19) no
C6 C14 1.5175(19) no
C7 C8 1.5500(19) no
C8 C9 1.537(2) no
C8 C13 1.550(2) no
C9 C10 1.522(2) no
C10 C11 1.527(2) no
C1 H11 0.987(15) no
C7 H71 0.972(19) no
C8 H81 0.986(17) no
C9 H91 1.01(2) no
C9 H92 0.988(17) no
C10 H101 1.01(2) no
C10 H102 1.002(19) no
C11 H111 1.010(19) no
C11 H112 0.98(2) no
C13 H131 0.989(18) no
C13 H132 0.958(17) no
C16 H161 0.97(2) no
C16 H162 0.92(2) no
C16 H163 1.00(2) no
C18 H181 0.971(17) no
C18 H182 0.98(2) no
C18 H183 0.982(17) no
C19 H191 0.977(17) no
C19 H192 0.983(17) no
C19 H193 0.997(18) no
